data_4110889
loop_
_publ_author_name
'Endre Szuromi'
'Jianguo Wu'
'Paul R. Sharp'

_publ_contact_author_address
;
 Department of Chemistry
 University of Missouri
 Columbia, MO  65211
;
_publ_contact_author_email SharpP@missouri.edu
_publ_contact_author_fax 573-882-2754
_publ_contact_author_name ' Paul R. Sharp'
_publ_contact_author_phone 573-882-7715
_publ_section_title
;
 Reversible Alkene Extrusion from Platinaoxetanes
;
_journal_name_full 'Journal of the American Chemical Society'
_journal_page_first 12088
_journal_page_last 12089
_journal_paper_doi 10.1021/ja065207s
_journal_volume 128
_journal_year 2006
_chemical_formula_moiety 'C11 H17 Cl O Pt'
_chemical_formula_sum 'C11 H17 Cl O Pt'
_chemical_formula_weight 395.79
_space_group_IT_number 61
_symmetry_cell_setting orthorhombic
_symmetry_space_group_name_Hall '-P 2ac 2ab'
_symmetry_space_group_name_H-M 'P b c a'
_atom_sites_solution_hydrogens geom
_atom_sites_solution_primary direct
_atom_sites_solution_secondary difmap
_audit_creation_method SHELXL-97
_cell_angle_alpha 90.00
_cell_angle_beta 90.00
_cell_angle_gamma 90.00
_cell_formula_units_Z 8
_cell_length_a 8.2632(11)
_cell_length_b 13.7649(17)
_cell_length_c 19.649(3)
_cell_measurement_reflns_used 952
_cell_measurement_temperature 173(2)
_cell_measurement_theta_max 23.16
_cell_measurement_theta_min 3.05
_cell_volume 2234.9(5)
_computing_cell_refinement 'SMART (Bruker, 1998)'
_computing_data_collection 'SMART (Bruker, 1998)'
_computing_data_reduction 'SAINT (Bruker, 1998)'
_computing_molecular_graphics
;
 L. J. Barbour, X-Seed - Graphical Interface to
 SHELX-97 and POV-Ray, 1999
 ORTEP (Johnson, 1976), ORTEP 3 for Windows (L. J. Farrugia, 1997) 
;
_computing_publication_material 'CIFTAB (Sheldrick, 1997)'
_computing_structure_refinement
;
 SHELXL-97 (Sheldrick, 1997), L. J. Barbour, X-Seed - Graphical Interface to
 SHELX-97 and POV-Ray, 1999
;
_computing_structure_solution 'SHELXS-97 (Sheldrick, 1990)'
_diffrn_ambient_temperature 173(2)
_diffrn_measured_fraction_theta_full 0.989
_diffrn_measured_fraction_theta_max 0.989
_diffrn_measurement_device_type 'Bruker P4'
_diffrn_measurement_method '\w scans'
_diffrn_radiation_monochromator graphite
_diffrn_radiation_source 'fine-focus sealed tube'
_diffrn_radiation_type MoK\a
_diffrn_radiation_wavelength 0.71073
_diffrn_reflns_av_R_equivalents 0.0438
_diffrn_reflns_av_sigmaI/netI 0.0370
_diffrn_reflns_limit_h_max 8
_diffrn_reflns_limit_h_min -9
_diffrn_reflns_limit_k_max 15
_diffrn_reflns_limit_k_min -11
_diffrn_reflns_limit_l_max 21
_diffrn_reflns_limit_l_min -20
_diffrn_reflns_number 6475
_diffrn_reflns_theta_full 23.27
_diffrn_reflns_theta_max 23.27
_diffrn_reflns_theta_min 2.07
_diffrn_standards_decay_% 0.0
_exptl_absorpt_coefficient_mu 12.760
_exptl_absorpt_correction_T_max 1.00
_exptl_absorpt_correction_T_min 0.45
_exptl_absorpt_correction_type multi-scan
_exptl_absorpt_process_details
;
 Data were corrected for decay and absorption using the program SADABS 
 based on the method of R.H. Blessing (Acta Cryst. A51, 33-38, 1995).
;
_exptl_crystal_colour colorless
_exptl_crystal_density_diffrn 2.353
_exptl_crystal_description block
_exptl_crystal_F_000 1488
_exptl_crystal_size_max 0.35
_exptl_crystal_size_mid 0.25
_exptl_crystal_size_min 0.20
_refine_diff_density_max 1.234
_refine_diff_density_min -0.874
_refine_diff_density_rms 0.158
_refine_ls_extinction_method none
_refine_ls_goodness_of_fit_ref 1.070
_refine_ls_hydrogen_treatment constr
_refine_ls_matrix_type full
_refine_ls_number_parameters 128
_refine_ls_number_reflns 1590
_refine_ls_number_restraints 0
_refine_ls_restrained_S_all 1.070
_refine_ls_R_factor_all 0.0386
_refine_ls_R_factor_gt 0.0278
_refine_ls_shift/su_max 0.000
_refine_ls_shift/su_mean 0.000
_refine_ls_structure_factor_coef Fsqd
_refine_ls_weighting_details 'calc w=1/[\s^2^(Fo^2^)+(0.0263P)^2^+0.4555P] where P=(Fo^2^+2Fc^2^)/3'
_refine_ls_weighting_scheme calc
_refine_ls_wR_factor_gt 0.0566
_refine_ls_wR_factor_ref 0.0596
_reflns_number_gt 1318
_reflns_number_total 1590
_reflns_threshold_expression >2sigma(I)
_cod_data_source_file ja065207ssi20060720_112527_2.cif
_cod_data_source_block CODPtCl(CH2COCH3)
_cod_database_code 4110889

loop_
_symmetry_equiv_pos_as_xyz
'x, y, z'
'-x+1/2, -y, z+1/2'
'x+1/2, -y+1/2, -z'
'-x, y+1/2, -z+1/2'
'-x, -y, -z'
'x-1/2, y, -z-1/2'
'-x-1/2, y-1/2, z'
'x, -y-1/2, z-1/2'

loop_
_atom_site_label
_atom_site_type_symbol
_atom_site_fract_x
_atom_site_fract_y
_atom_site_fract_z
_atom_site_U_iso_or_equiv
_atom_site_adp_type
_atom_site_occupancy
_atom_site_symmetry_multiplicity
_atom_site_calc_flag
_atom_site_refinement_flags
Pt1 Pt 0.06904(3) 0.41779(2) 0.392678(14) 0.01660(13) Uani 1 1 d .
C4 C 0.3774(9) 0.2981(5) 0.4323(4) 0.0216(18) Uani 1 1 d .
H3A H 0.4551 0.2850 0.3951 0.026 Uiso 1 1 calc R
H3B H 0.4041 0.2540 0.4705 0.026 Uiso 1 1 calc R
Cl1 Cl -0.1819(2) 0.34601(14) 0.41085(10) 0.0276(5) Uani 1 1 d .
C8 C 0.3653(9) 0.4072(5) 0.2977(4) 0.0275(19) Uani 1 1 d .
H4A H 0.4704 0.3878 0.3177 0.033 Uiso 1 1 calc R
H4B H 0.3878 0.4411 0.2543 0.033 Uiso 1 1 calc R
C3 C 0.3983(9) 0.4029(5) 0.4560(4) 0.027(2) Uani 1 1 d .
H6A H 0.3672 0.4069 0.5046 0.033 Uiso 1 1 calc R
H6B H 0.5143 0.4202 0.4527 0.033 Uiso 1 1 calc R
C2 C 0.3016(8) 0.4770(6) 0.4168(4) 0.0233(18) Uani 1 1 d .
H7 H 0.2981 0.5428 0.4383 0.028 Uiso 1 1 calc R
C7 C 0.2644(9) 0.3140(5) 0.2825(4) 0.0249(19) Uani 1 1 d .
H8A H 0.1934 0.3267 0.2429 0.030 Uiso 1 1 calc R
H8B H 0.3392 0.2608 0.2700 0.030 Uiso 1 1 calc R
C1 C 0.2814(8) 0.4774(5) 0.3460(4) 0.0195(18) Uani 1 1 d .
H9 H 0.2649 0.5437 0.3264 0.023 Uiso 1 1 calc R
C6 C 0.1626(9) 0.2817(5) 0.3409(4) 0.0209(18) Uani 1 1 d .
H1 H 0.0754 0.2349 0.3278 0.025 Uiso 1 1 calc R
C5 C 0.2077(9) 0.2755(5) 0.4075(4) 0.0233(19) Uani 1 1 d .
H5 H 0.1490 0.2249 0.4345 0.028 Uiso 1 1 calc R
C9 C -0.0311(9) 0.5542(5) 0.4080(4) 0.0209(18) Uani 1 1 d .
H10A H -0.1099 0.5511 0.4459 0.025 Uiso 1 1 calc R
H10B H 0.0554 0.6005 0.4211 0.025 Uiso 1 1 calc R
O1 O -0.0375(6) 0.6299(4) 0.2988(3) 0.0340(15) Uani 1 1 d .
C11 C -0.2934(9) 0.5765(6) 0.3390(4) 0.029(2) Uani 1 1 d .
H2A H -0.3491 0.6250 0.3670 0.044 Uiso 1 1 calc R
H2B H -0.3225 0.5112 0.3546 0.044 Uiso 1 1 calc R
H2C H -0.3260 0.5844 0.2913 0.044 Uiso 1 1 calc R
C10 C -0.1146(9) 0.5903(5) 0.3450(4) 0.0240(19) Uani 1 1 d .

loop_
_atom_site_aniso_label
_atom_site_aniso_U_11
_atom_site_aniso_U_22
_atom_site_aniso_U_33
_atom_site_aniso_U_23
_atom_site_aniso_U_13
_atom_site_aniso_U_12
Pt1 0.01309(19) 0.01826(19) 0.0184(2) -0.00119(14) -0.00007(12) 0.00142(13)
C4 0.025(4) 0.021(4) 0.019(5) 0.009(4) 0.000(3) 0.008(3)
Cl1 0.0146(10) 0.0345(12) 0.0336(12) 0.0052(10) 0.0025(8) -0.0023(8)
C8 0.028(5) 0.027(5) 0.027(5) 0.006(4) 0.007(3) -0.003(4)
C3 0.018(4) 0.039(5) 0.025(5) -0.007(4) 0.000(3) -0.002(4)
C2 0.008(4) 0.027(5) 0.035(5) -0.001(4) -0.002(3) -0.005(3)
C7 0.025(5) 0.026(5) 0.024(5) -0.005(4) 0.004(3) 0.011(4)
C1 0.012(4) 0.015(4) 0.032(5) 0.001(4) 0.001(3) 0.003(3)
C6 0.018(4) 0.016(4) 0.028(5) -0.010(4) -0.002(3) 0.001(3)
C5 0.023(4) 0.020(5) 0.027(5) -0.001(4) 0.004(3) -0.003(3)
C9 0.021(4) 0.020(4) 0.021(5) -0.006(3) 0.000(3) 0.003(3)
O1 0.031(4) 0.036(3) 0.035(4) 0.013(3) 0.015(3) 0.003(3)
C11 0.019(4) 0.033(5) 0.036(5) 0.004(4) -0.007(3) 0.008(4)
C10 0.028(5) 0.015(4) 0.029(5) -0.011(4) 0.000(4) 0.008(4)

loop_
_atom_type_symbol
_atom_type_description
_atom_type_scat_dispersion_real
_atom_type_scat_dispersion_imag
_atom_type_scat_source
C C 0.0033 0.0016 'International Tables Vol C Tables 4.2.6.8 and 6.1.1.4'
H H 0.0000 0.0000 'International Tables Vol C Tables 4.2.6.8 and 6.1.1.4'
O O 0.0106 0.0060 'International Tables Vol C Tables 4.2.6.8 and 6.1.1.4'
Cl Cl 0.1484 0.1585 'International Tables Vol C Tables 4.2.6.8 and 6.1.1.4'
Pt Pt -1.7033 8.3905 'International Tables Vol C Tables 4.2.6.8 and 6.1.1.4'

loop_
_geom_angle_atom_site_label_1
_geom_angle_atom_site_label_2
_geom_angle_atom_site_label_3
_geom_angle
C9 Pt1 C2 88.9(3)
C9 Pt1 C1 92.4(3)
C2 Pt1 C1 38.2(3)
C9 Pt1 C6 161.7(3)
C2 Pt1 C6 96.2(3)
C1 Pt1 C6 81.1(3)
C9 Pt1 C5 163.0(3)
C2 Pt1 C5 81.3(3)
C1 Pt1 C5 88.4(3)
C6 Pt1 C5 34.8(2)
C9 Pt1 Cl1 90.4(2)
C2 Pt1 Cl1 158.2(2)
C1 Pt1 Cl1 163.48(19)
C6 Pt1 Cl1 91.3(2)
C5 Pt1 Cl1 93.62(19)
C5 C4 C3 113.4(6)
C1 C8 C7 113.5(6)
C2 C3 C4 115.1(6)
C1 C2 C3 125.0(7)
C1 C2 Pt1 71.0(4)
C3 C2 Pt1 109.3(5)
C6 C7 C8 113.6(6)
C2 C1 C8 124.2(6)
C2 C1 Pt1 70.8(4)
C8 C1 Pt1 113.3(5)
C5 C6 C7 127.1(7)
C5 C6 Pt1 73.4(4)
C7 C6 Pt1 106.9(5)
C6 C5 C4 123.3(7)
C6 C5 Pt1 71.8(4)
C4 C5 Pt1 109.1(5)
C10 C9 Pt1 111.2(5)
O1 C10 C11 120.5(7)
O1 C10 C9 121.0(7)
C11 C10 C9 118.5(7)

loop_
_geom_bond_atom_site_label_1
_geom_bond_atom_site_label_2
_geom_bond_distance
Pt1 C9 2.074(7)
Pt1 C2 2.140(7)
Pt1 C1 2.144(7)
Pt1 C6 2.267(7)
Pt1 C5 2.288(7)
Pt1 Cl1 2.3245(19)
C4 C5 1.518(10)
C4 C3 1.525(10)
C8 C1 1.521(10)
C8 C7 1.558(10)
C3 C2 1.507(10)
C2 C1 1.402(10)
C7 C6 1.490(10)
C6 C5 1.363(10)
C9 C10 1.503(11)
O1 C10 1.236(9)
C11 C10 1.495(10)
